data_2011677
loop_
_publ_author_name
'Bould, Jonathan'
'Brownless, Annette'
'Kilner, Colin'
'Londesborough, Michael'
'\<St\'ibr, Bohumil'
'Kennedy, John D.'
'Thornton-Pett, Mark'

_publ_section_title '[\m-6,9-Cl-8-(OMe)-6,9-(\h^5^-C~5~Me~5~)~2~-<i>arachno</i>-6,9,5-Rh~2~SB~7~H~7~]'
_journal_issue 1
_journal_name_full 'Acta Crystallographica Section C'
_journal_page_first 52
_journal_page_last 54
_journal_paper_doi 10.1107/S0108270100015432
_journal_volume 57
_journal_year 2001
_chemical_formula_iupac '[Rh2 (B7 H7 S)(C10 H15 )2 (CH3 O)Cl]'
_chemical_formula_moiety 'C21 H40 B7 Cl O Rh2 S'
_chemical_formula_sum 'C21 H40 B7 Cl O Rh2 S'
_chemical_formula_weight 657.53
_chemical_name_systematic
;
 ?
;
_space_group_IT_number 81
_symmetry_cell_setting tetragonal
_symmetry_space_group_name_Hall 'P -4'
_symmetry_space_group_name_H-M 'P -4'
_audit_creation_method SHELXL-97
_cell_angle_alpha 90.00
_cell_angle_beta 90.00
_cell_angle_gamma 90.00
_cell_formula_units_Z 4
_cell_length_a 18.1926(2)
_cell_length_b 18.1926(2)
_cell_length_c 8.44420(10)
_cell_measurement_reflns_used 37770
_cell_measurement_temperature 150(2)
_cell_measurement_theta_max 27.48
_cell_measurement_theta_min 1.00
_cell_volume 2794.78(5)
_computing_cell_refinement 'DENZO-SMN (Otwinowski & Minor, 1996)'
_computing_data_collection 'COLLECT (Nonius, 1999)'
_computing_data_reduction DENZO-SMN
_computing_molecular_graphics 'ORTEX (McArdle, 1995)'
_computing_publication_material 'WC (Thornton-Pett, 2000)'
_computing_structure_refinement
;
PLATON (Spek, 2000) and SHELXL97 (Sheldrick, 1997)
;
_computing_structure_solution 'SHELXS97 (Sheldrick, 1990)'
_diffrn_ambient_temperature 150(2)
_diffrn_detector_area_resol_mean 9.091
_diffrn_measured_fraction_theta_full .995
_diffrn_measured_fraction_theta_max .995
_diffrn_measurement_device_type 'Nonius KappaCCD area detector diffractometer'
_diffrn_measurement_method
;
 Standard procedure using manufacturer proprietary software (Nonius, 1999)
;
_diffrn_radiation_monochromator graphite
_diffrn_radiation_source 'fine-focus sealed tube'
_diffrn_radiation_type MoK\a
_diffrn_radiation_wavelength .71073
_diffrn_reflns_av_R_equivalents .0791
_diffrn_reflns_av_sigmaI/netI .0296
_diffrn_reflns_limit_h_max 22
_diffrn_reflns_limit_h_min -22
_diffrn_reflns_limit_k_max 22
_diffrn_reflns_limit_k_min -22
_diffrn_reflns_limit_l_max 10
_diffrn_reflns_limit_l_min -9
_diffrn_reflns_number 50782
_diffrn_reflns_theta_full 26.00
_diffrn_reflns_theta_max 26.00
_diffrn_reflns_theta_min 3.17
_diffrn_standards_decay_% none
_exptl_absorpt_coefficient_mu 1.365
_exptl_absorpt_correction_T_max .8215
_exptl_absorpt_correction_T_min .4948
_exptl_absorpt_correction_type multi-scan
_exptl_absorpt_process_details '(Blessing, 1995)'
_exptl_crystal_colour 'dark red'
_exptl_crystal_density_diffrn 1.563
_exptl_crystal_density_method 'not measured'
_exptl_crystal_description prism
_exptl_crystal_F_000 1328
_exptl_crystal_size_max .60
_exptl_crystal_size_mid .19
_exptl_crystal_size_min .15
_refine_diff_density_max .404
_refine_diff_density_min -.602
_refine_ls_abs_structure_details 'Flack (1983)'
_refine_ls_abs_structure_Flack -.02(4)
_refine_ls_extinction_coef .0086(6)
_refine_ls_extinction_method 'SHELXL97 (Sheldrick, 1997)'
_refine_ls_goodness_of_fit_ref 1.143
_refine_ls_hydrogen_treatment mixed
_refine_ls_matrix_type full
_refine_ls_number_parameters 310
_refine_ls_number_reflns 5488
_refine_ls_number_restraints 0
_refine_ls_restrained_S_all 1.143
_refine_ls_R_factor_all .0317
_refine_ls_R_factor_gt .0310
_refine_ls_shift/su_max .003
_refine_ls_shift/su_mean .000
_refine_ls_structure_factor_coef Fsqd
_refine_ls_weighting_details 'calc w = 1/[\s^2^(Fo^2^)+(0.0358P)^2^+4.4768P] where P=(Fo^2^+2Fc^2^)/3'
_refine_ls_weighting_scheme calc
_refine_ls_wR_factor_ref .0799
_reflns_number_gt 5465
_reflns_number_total 5488
_reflns_threshold_expression I>2\s(I)
_cod_data_source_file bj1000.cif
_cod_data_source_block IV
_cod_depositor_comments
;
The following automatic conversions were performed:
'_symmetry_cell_setting' value 'Tetragonal' changed to 'tetragonal'
according to '/home/saulius/struct/CIF-dictionaries/cif_core.dic'
dictionary named 'cif_core.dic' version 2.4.1 from 2010-06-29.

Automatic conversion script
Id: cif_fix_enum 1527 2010-12-29 10:47:43Z saulius 

The following automatic conversions were performed:

'_symmetry_cell_setting' value 'Tetragonal' changed to 'tetragonal'
according to /home/saulius/struct/CIF-dictionaries/cif_core.dic
dictionary named 'cif_core.dic' version 2.4.1 from 2010-06-29.

Automatic conversion script
Id: cif_fix_values 1715 2011-07-08 13:25:40Z adriana 
;
_cod_database_code 2011677
_cod_database_fobs_code 2011677

loop_
_symmetry_equiv_pos_as_xyz
'x, y, z'
'y, -x, -z'
'-x, -y, z'
'-y, x, -z'

loop_
_atom_site_label
_atom_site_fract_x
_atom_site_fract_y
_atom_site_fract_z
_atom_site_U_iso_or_equiv
_atom_site_adp_type
_atom_site_calc_flag
_atom_site_refinement_flags
_atom_site_occupancy
_atom_site_disorder_assembly
_atom_site_disorder_group
_atom_site_type_symbol
Rh6 .988741(18) .308783(19) .33706(4) .02450(11) Uani d . 1 . . Rh
C61 1.1008(2) .3155(3) .2876(6) .0337(10) Uani d . 1 . . C
C62 1.0809(2) .3755(3) .3830(6) .0328(10) Uani d . 1 . . C
C63 1.0564(3) .3474(3) .5338(6) .0328(10) Uani d . 1 . . C
C64 1.0601(3) .2717(3) .5297(6) .0354(11) Uani d . 1 . . C
C65 1.0879(3) .2505(3) .3777(6) .0349(11) Uani d . 1 . . C
C66 1.1352(3) .3185(4) .1283(6) .0440(13) Uani d . 1 . . C
H66A 1.1173 .3619 .0714 .066 Uiso calc R 1 . . H
H66B 1.1223 .2741 .0688 .066 Uiso calc R 1 . . H
H66C 1.1888 .3214 .1395 .066 Uiso calc R 1 . . H
C67 1.0909(3) .4497(3) .3438(8) .0465(13) Uani d . 1 . . C
H67A 1.1429 .4627 .3558 .070 Uiso calc R 1 . . H
H67B 1.0612 .4804 .4144 .070 Uiso calc R 1 . . H
H67C 1.0757 .4579 .2339 .070 Uiso calc R 1 . . H
C68 1.0333(3) .3908(3) .6716(7) .0454(13) Uani d . 1 . . C
H68A .9954 .3638 .7303 .068 Uiso calc R 1 . . H
H68B 1.0133 .4380 .6359 .068 Uiso calc R 1 . . H
H68C 1.0757 .3995 .7407 .068 Uiso calc R 1 . . H
C69 1.0384(3) .2214(3) .6603(7) .0451(13) Uani d . 1 . . C
H69A 1.0812 .2114 .7275 .068 Uiso calc R 1 . . H
H69B 1.0201 .1752 .6157 .068 Uiso calc R 1 . . H
H69C .9997 .2445 .7239 .068 Uiso calc R 1 . . H
C70 1.1035(3) .1778(3) .3257(8) .0482(13) Uani d . 1 . . C
H70A 1.1004 .1756 .2100 .072 Uiso calc R 1 . . H
H70B 1.0678 .1437 .3720 .072 Uiso calc R 1 . . H
H70C 1.1532 .1639 .3595 .072 Uiso calc R 1 . . H
Rh9 .785635(17) .344798(18) .28884(4) .02386(11) Uani d . 1 . . Rh
C91 .7176(3) .4090(3) .4566(7) .0363(11) Uani d . 1 . . C
C92 .6971(3) .3361(3) .4660(6) .0359(11) Uani d . 1 . . C
C93 .6731(3) .3157(3) .3151(7) .0413(12) Uani d . 1 . . C
C94 .6806(3) .3760(3) .2111(7) .0427(12) Uani d . 1 . . C
C95 .7052(3) .4348(3) .3021(8) .0435(13) Uani d . 1 . . C
C96 .7443(3) .4500(4) .5952(10) .068(2) Uani d . 1 . . C
H96A .7023 .4675 .6573 .101 Uiso calc R 1 . . H
H96B .7736 .4921 .5598 .101 Uiso calc R 1 . . H
H96C .7748 .4178 .6610 .101 Uiso calc R 1 . . H
C97 .7013(4) .2899(4) .6122(8) .066(2) Uani d . 1 . . C
H97A .6901 .2387 .5855 .099 Uiso calc R 1 . . H
H97B .6655 .3079 .6900 .099 Uiso calc R 1 . . H
H97C .7509 .2930 .6570 .099 Uiso calc R 1 . . H
C98 .6414(3) .2468(4) .2653(11) .077(3) Uani d . 1 . . C
H98A .6578 .2075 .3363 .115 Uiso calc R 1 . . H
H98B .6571 .2358 .1569 .115 Uiso calc R 1 . . H
H98C .5877 .2504 .2689 .115 Uiso calc R 1 . . H
C99 .6553(4) .3819(7) .0430(8) .095(4) Uani d . 1 . . C
H99A .6949 .4025 -.0220 .143 Uiso calc R 1 . . H
H99B .6122 .4141 .0376 .143 Uiso calc R 1 . . H
H99C .6422 .3330 .0034 .143 Uiso calc R 1 . . H
C100 .7135(4) .5096(4) .2467(13) .086(3) Uani d . 1 . . C
H10A .7389 .5095 .1442 .129 Uiso calc R 1 . . H
H10B .7424 .5377 .3236 .129 Uiso calc R 1 . . H
H10C .6650 .5322 .2346 .129 Uiso calc R 1 . . H
B1 .8735(4) .2217(4) .0659(7) .0405(14) Uani d . 1 . . B
H1 .8666 .1717 -.0101 .049 Uiso calc R 1 . . H
B2 .9609(3) .2638(4) .0977(7) .0373(12) Uani d . 1 . . B
H2 1.0112 .2402 .0408 .045 Uiso calc R 1 . . H
B3 .8963(3) .3048(4) -.0186(6) .0379(13) Uani d . 1 . . B
H3 .9042 .3089 -.1498 .045 Uiso calc R 1 . . H
B4 .8104(3) .2900(4) .0689(7) .0359(13) Uani d . 1 . . B
H4 .7604 .2836 -.0072 .043 Uiso calc R 1 . . H
S5 .91537(7) .21050(6) .27978(17) .0352(3) Uani d . 1 . . S
B7 .9507(3) .3580(3) .1056(6) .0298(11) Uani d . 1 . . B
H7 .9839 .3973 .0588 .036 Uiso d . 1 . . H
H78 .9077 .3872 .1794 .036 Uiso d . 1 . . H
B8 .8529(3) .3768(3) .0843(6) .0279(10) Uani d . 1 . . B
B10 .8186(3) .2385(3) .2407(7) .0368(12) Uani d . 1 . . B
H10 .7743 .1987 .2705 .044 Uiso d . 1 . . H
Cl69 .88523(6) .35823(6) .46435(13) .0277(2) Uani d . 1 . . Cl
O81 .82880(19) .4375(2) .0078(4) .0381(8) Uani d . 1 . . O
C81 .8741(3) .4740(3) -.0995(7) .0412(12) Uani d . 1 . . C
H81A .9116 .5018 -.0415 .062 Uiso calc R 1 . . H
H81B .8445 .5079 -.1634 .062 Uiso calc R 1 . . H
H81C .8980 .4381 -.1689 .062 Uiso calc R 1 . . H

loop_
_atom_site_aniso_label
_atom_site_aniso_U_11
_atom_site_aniso_U_22
_atom_site_aniso_U_33
_atom_site_aniso_U_12
_atom_site_aniso_U_13
_atom_site_aniso_U_23
Rh6 .02247(17) .02950(19) .02152(16) .00049(13) .00129(12) -.00361(13)
C61 .025(2) .049(3) .027(2) -.0015(19) -.0004(19) -.005(2)
C62 .0153(19) .046(3) .038(3) .0017(18) -.0023(17) -.005(2)
C63 .024(2) .049(3) .025(2) -.002(2) -.0031(18) -.007(2)
C64 .025(2) .055(3) .027(2) .007(2) .0005(18) .002(2)
C65 .027(2) .049(3) .029(2) .011(2) -.0020(18) -.005(2)
C66 .028(2) .072(4) .031(3) .004(2) .010(2) .004(2)
C67 .037(3) .042(3) .060(3) -.010(2) .002(3) -.004(3)
C68 .030(2) .069(4) .037(3) -.005(2) .000(2) -.024(3)
C69 .037(3) .062(3) .036(3) .010(2) .002(2) .015(3)
C70 .046(3) .045(3) .053(3) .020(2) .005(3) -.004(3)
Rh9 .02126(17) .02690(18) .02341(16) -.00525(12) .00095(12) -.00162(13)
C91 .022(2) .038(3) .048(3) .0045(19) .005(2) -.014(2)
C92 .030(2) .042(3) .035(2) -.001(2) .011(2) .000(2)
C93 .023(2) .047(3) .054(3) -.008(2) .005(2) -.016(3)
C94 .020(2) .074(4) .034(3) .001(2) .002(2) .000(3)
C95 .026(2) .042(3) .062(4) .004(2) .010(2) .010(3)
C96 .039(3) .080(5) .084(5) .000(3) -.004(3) -.053(4)
C97 .066(4) .074(5) .058(4) .014(4) .033(3) .028(3)
C98 .031(3) .075(5) .123(7) -.025(3) .024(4) -.053(5)
C99 .036(3) .217(12) .033(3) .032(5) -.008(3) -.007(5)
C100 .045(3) .052(4) .160(9) .021(3) .026(5) .050(5)
B1 .040(3) .042(3) .039(3) -.001(3) -.003(3) -.018(3)
B2 .033(3) .054(4) .025(2) .000(2) -.002(2) -.011(2)
B3 .029(3) .065(4) .020(2) .004(3) .002(2) -.011(2)
B4 .030(3) .048(3) .029(3) -.005(2) -.002(2) -.019(2)
S5 .0370(6) .0256(5) .0430(6) -.0017(4) -.0017(5) -.0044(5)
B7 .029(2) .040(3) .021(2) -.002(2) .0028(19) .001(2)
B8 .026(2) .035(3) .023(2) -.001(2) .0005(19) .003(2)
B10 .042(3) .030(3) .039(3) -.006(2) -.003(2) -.008(2)
Cl69 .0216(5) .0358(6) .0256(5) -.0003(4) .0007(4) -.0063(4)
O81 .0296(17) .048(2) .0371(19) .0013(15) .0040(14) .0162(16)
C81 .037(3) .053(3) .034(2) -.010(2) -.001(2) .014(2)

loop_
_atom_type_symbol
_atom_type_description
_atom_type_scat_dispersion_real
_atom_type_scat_dispersion_imag
_atom_type_scat_source
C C .0033 .0016 'International Tables Vol C Tables 4.2.6.8 and 6.1.1.4'
H H .0000 .0000 'International Tables Vol C Tables 4.2.6.8 and 6.1.1.4'
B B .0013 .0007 'International Tables Vol C Tables 4.2.6.8 and 6.1.1.4'
O O .0106 .0060 'International Tables Vol C Tables 4.2.6.8 and 6.1.1.4'
Rh Rh -1.1178 .9187 'International Tables Vol C Tables 4.2.6.8 and 6.1.1.4'
S S .1246 .1234 'International Tables Vol C Tables 4.2.6.8 and 6.1.1.4'
Cl Cl .1484 .1585 'International Tables Vol C Tables 4.2.6.8 and 6.1.1.4'

loop_
_geom_angle_atom_site_label_1
_geom_angle_atom_site_label_2
_geom_angle_atom_site_label_3
_geom_angle
_geom_angle_publ_flag
C61 Rh6 C62 39.16(19) ?
C61 Rh6 C65 39.6(2) ?
C62 Rh6 C65 65.2(2) ?
C61 Rh6 C63 65.32(18) ?
C62 Rh6 C63 39.25(19) ?
C65 Rh6 C63 63.79(19) ?
C61 Rh6 C64 65.60(18) ?
C62 Rh6 C64 64.4(2) ?
C65 Rh6 C64 38.82(18) ?
C63 Rh6 C64 36.8(2) ?
C61 Rh6 B2 93.6(2) ?
C62 Rh6 B2 123.9(2) ?
C65 Rh6 B2 99.0(2) ?
C63 Rh6 B2 158.8(2) ?
C64 Rh6 B2 133.9(2) ?
C61 Rh6 B7 95.93(19) ?
C62 Rh6 B7 100.1(2) ?
C65 Rh6 B7 126.82(19) ?
C63 Rh6 B7 134.7(2) ?
C64 Rh6 B7 161.39(19) ?
B2 Rh6 B7 45.1(2) ?
C61 Rh6 S5 125.12(15) ?
C62 Rh6 S5 162.93(14) ?
C65 Rh6 S5 98.06(15) ?
C63 Rh6 S5 137.97(15) ?
C64 Rh6 S5 105.25(15) ?
B2 Rh6 S5 52.43(17) ?
B7 Rh6 S5 87.02(15) ?
C61 Rh6 Cl69 148.62(14) ?
C62 Rh6 Cl69 109.46(14) ?
C65 Rh6 Cl69 143.13(13) ?
C63 Rh6 Cl69 88.87(13) ?
C64 Rh6 Cl69 104.68(13) ?
B2 Rh6 Cl69 111.83(15) ?
B7 Rh6 Cl69 89.89(14) ?
S5 Rh6 Cl69 85.88(4) ?
C62 C61 C65 107.2(4) ?
C62 C61 C66 126.9(5) ?
C65 C61 C66 125.7(5) ?
C62 C61 Rh6 71.2(3) ?
C65 C61 Rh6 71.5(3) ?
C66 C61 Rh6 126.6(3) ?
C67 C62 C61 125.4(5) ?
C67 C62 C63 126.1(5) ?
C61 C62 C63 108.1(5) ?
C67 C62 Rh6 128.0(4) ?
C61 C62 Rh6 69.6(3) ?
C63 C62 Rh6 73.3(3) ?
C64 C63 C62 108.4(4) ?
C64 C63 C68 124.8(5) ?
C62 C63 C68 126.8(5) ?
C64 C63 Rh6 71.7(3) ?
C62 C63 Rh6 67.4(3) ?
C68 C63 Rh6 127.9(3) ?
C63 C64 C65 108.0(5) ?
C63 C64 C69 125.7(5) ?
C65 C64 C69 126.4(5) ?
C63 C64 Rh6 71.5(3) ?
C65 C64 Rh6 68.0(3) ?
C69 C64 Rh6 125.8(4) ?
C70 C65 C61 125.0(5) ?
C70 C65 C64 126.6(5) ?
C61 C65 C64 108.3(5) ?
C70 C65 Rh6 125.8(4) ?
C61 C65 Rh6 68.9(3) ?
C64 C65 Rh6 73.1(3) ?
C61 C66 H66A 109.5 ?
C61 C66 H66B 109.5 ?
H66A C66 H66B 109.5 ?
C61 C66 H66C 109.5 ?
H66A C66 H66C 109.5 ?
H66B C66 H66C 109.5 ?
C62 C67 H67A 109.5 ?
C62 C67 H67B 109.5 ?
H67A C67 H67B 109.5 ?
C62 C67 H67C 109.5 ?
H67A C67 H67C 109.5 ?
H67B C67 H67C 109.5 ?
C63 C68 H68A 109.5 ?
C63 C68 H68B 109.5 ?
H68A C68 H68B 109.5 ?
C63 C68 H68C 109.5 ?
H68A C68 H68C 109.5 ?
H68B C68 H68C 109.5 ?
C64 C69 H69A 109.5 ?
C64 C69 H69B 109.5 ?
H69A C69 H69B 109.5 ?
C64 C69 H69C 109.5 ?
H69A C69 H69C 109.5 ?
H69B C69 H69C 109.5 ?
C65 C70 H70A 109.5 ?
C65 C70 H70B 109.5 ?
H70A C70 H70B 109.5 ?
C65 C70 H70C 109.5 ?
H70A C70 H70C 109.5 ?
H70B C70 H70C 109.5 ?
B10 Rh9 C94 117.1(2) ?
B10 Rh9 C93 93.8(2) ?
C94 Rh9 C93 39.0(2) ?
B10 Rh9 B4 48.4(2) ?
C94 Rh9 B4 92.6(2) ?
C93 Rh9 B4 100.1(2) ?
B10 Rh9 B8 86.1(2) ?
C94 Rh9 B8 100.9(2) ?
C93 Rh9 B8 133.2(2) ?
B4 Rh9 B8 47.8(2) ?
B10 Rh9 C95 154.2(2) ?
C94 Rh9 C95 37.7(2) ?
C93 Rh9 C95 62.6(2) ?
B4 Rh9 C95 121.8(2) ?
B8 Rh9 C95 102.3(2) ?
B10 Rh9 C92 106.2(2) ?
C94 Rh9 C92 64.3(2) ?
C93 Rh9 C92 37.6(2) ?
B4 Rh9 C92 134.8(2) ?
B8 Rh9 C92 163.8(2) ?
C95 Rh9 C92 62.1(2) ?
B10 Rh9 C91 141.4(2) ?
C94 Rh9 C91 63.2(2) ?
C93 Rh9 C91 61.75(19) ?
B4 Rh9 C91 155.8(2) ?
B8 Rh9 C91 132.5(2) ?
C95 Rh9 C91 37.1(2) ?
C92 Rh9 C91 36.4(2) ?
B10 Rh9 Cl69 89.88(17) ?
C94 Rh9 Cl69 150.44(17) ?
C93 Rh9 Cl69 134.55(17) ?
B4 Rh9 Cl69 115.44(15) ?
B8 Rh9 Cl69 92.22(14) ?
C95 Rh9 Cl69 113.78(17) ?
C92 Rh9 Cl69 98.19(14) ?
C91 Rh9 Cl69 88.43(14) ?
C92 C91 C95 109.3(5) ?
C92 C91 C96 122.1(6) ?
C95 C91 C96 128.5(6) ?
C92 C91 Rh9 71.4(3) ?
C95 C91 Rh9 70.9(3) ?
C96 C91 Rh9 126.3(4) ?
C91 C92 C93 106.7(5) ?
C91 C92 C97 125.0(6) ?
C93 C92 C97 128.3(6) ?
C91 C92 Rh9 72.2(3) ?
C93 C92 Rh9 68.2(3) ?
C97 C92 Rh9 124.4(4) ?
C92 C93 C94 109.3(5) ?
C92 C93 C98 128.5(6) ?
C94 C93 C98 122.2(6) ?
C92 C93 Rh9 74.2(3) ?
C94 C93 Rh9 69.4(3) ?
C98 C93 Rh9 124.9(4) ?
C95 C94 C93 106.5(5) ?
C95 C94 C99 124.6(7) ?
C93 C94 C99 128.0(7) ?
C95 C94 Rh9 75.1(3) ?
C93 C94 Rh9 71.5(3) ?
C99 C94 Rh9 126.6(4) ?
C94 C95 C91 108.0(5) ?
C94 C95 C100 125.3(7) ?
C91 C95 C100 126.7(7) ?
C94 C95 Rh9 67.3(3) ?
C91 C95 Rh9 72.0(3) ?
C100 C95 Rh9 127.8(4) ?
C91 C96 H96A 109.5 ?
C91 C96 H96B 109.5 ?
H96A C96 H96B 109.5 ?
C91 C96 H96C 109.5 ?
H96A C96 H96C 109.5 ?
H96B C96 H96C 109.5 ?
C92 C97 H97A 109.5 ?
C92 C97 H97B 109.5 ?
H97A C97 H97B 109.5 ?
C92 C97 H97C 109.5 ?
H97A C97 H97C 109.5 ?
H97B C97 H97C 109.5 ?
C93 C98 H98A 109.5 ?
C93 C98 H98B 109.5 ?
H98A C98 H98B 109.5 ?
C93 C98 H98C 109.5 ?
H98A C98 H98C 109.5 ?
H98B C98 H98C 109.5 ?
C94 C99 H99A 109.5 ?
C94 C99 H99B 109.5 ?
H99A C99 H99B 109.5 ?
C94 C99 H99C 109.5 ?
H99A C99 H99C 109.5 ?
H99B C99 H99C 109.5 ?
C95 C100 H10A 109.5 ?
C95 C100 H10B 109.5 ?
H10A C100 H10B 109.5 ?
C95 C100 H10C 109.5 ?
H10A C100 H10C 109.5 ?
H10B C100 H10C 109.5 ?
B4 B1 B3 61.7(4) ?
B4 B1 B2 106.6(4) ?
B3 B1 B2 58.0(3) ?
B4 B1 B10 59.3(3) ?
B3 B1 B10 108.8(4) ?
B2 B1 B10 107.2(4) ?
B4 B1 S5 108.9(4) ?
B3 B1 S5 112.1(4) ?
B2 B1 S5 64.0(3) ?
B10 B1 S5 58.9(3) ?
B4 B1 H1 122 ?
B3 B1 H1 120 ?
B2 B1 H1 122 ?
B10 B1 H1 123 ?
S5 B1 H1 119 ?
B3 B2 B7 60.9(4) ?
B3 B2 B1 59.1(4) ?
B7 B2 B1 109.7(4) ?
B3 B2 S5 111.8(4) ?
B7 B2 S5 114.1(3) ?
B1 B2 S5 62.5(3) ?
B3 B2 Rh6 121.1(4) ?
B7 B2 Rh6 68.1(3) ?
B1 B2 Rh6 119.6(4) ?
S5 B2 Rh6 64.94(17) ?
B3 B2 H2 119 ?
B7 B2 H2 119 ?
B1 B2 H2 120 ?
S5 B2 H2 119 ?
Rh6 B2 H2 110 ?
B2 B3 B1 62.9(4) ?
B2 B3 B7 60.2(3) ?
B1 B3 B7 112.2(4) ?
B2 B3 B4 107.8(4) ?
B1 B3 B4 58.3(4) ?
B7 B3 B4 109.8(4) ?
B2 B3 B8 110.6(4) ?
B1 B3 B8 109.9(4) ?
B7 B3 B8 62.8(3) ?
B4 B3 B8 60.3(3) ?
B2 B3 H3 121 ?
B1 B3 H3 120 ?
B7 B3 H3 119 ?
B4 B3 H3 123 ?
B8 B3 H3 120 ?
B1 B4 B10 63.7(4) ?
B1 B4 B3 60.1(4) ?
B10 B4 B3 111.1(4) ?
B1 B4 B8 111.2(4) ?
B10 B4 B8 112.7(4) ?
B3 B4 B8 60.1(3) ?
B1 B4 Rh9 119.7(4) ?
B10 B4 Rh9 63.1(3) ?
B3 B4 Rh9 118.6(3) ?
B8 B4 Rh9 67.3(3) ?
B1 B4 H4 118 ?
B10 B4 H4 120 ?
B3 B4 H4 120 ?
B8 B4 H4 119 ?
Rh9 B4 H4 112 ?
B10 S5 B1 56.2(3) ?
B10 S5 B2 97.1(3) ?
B1 S5 B2 53.5(3) ?
B10 S5 Rh6 112.12(18) ?
B1 S5 Rh6 109.8(2) ?
B2 S5 Rh6 62.63(17) ?
B2 B7 B3 58.9(3) ?
B2 B7 B8 106.8(4) ?
B3 B7 B8 59.3(3) ?
B2 B7 Rh6 66.8(3) ?
B3 B7 Rh6 118.4(4) ?
B8 B7 Rh6 117.4(3) ?
B2 B7 H7 128 ?
B3 B7 H7 120 ?
B8 B7 H7 114 ?
Rh6 B7 H7 116 ?
B2 B7 H78 124 ?
B3 B7 H78 102 ?
B8 B7 H78 45 ?
Rh6 B7 H78 86 ?
H7 B7 H78 107 ?
O81 B8 B3 121.2(4) ?
O81 B8 B4 123.6(4) ?
B3 B8 B4 59.6(3) ?
O81 B8 B7 121.2(4) ?
B3 B8 B7 58.0(3) ?
B4 B8 B7 105.5(4) ?
O81 B8 Rh9 114.3(3) ?
B3 B8 Rh9 116.2(3) ?
B4 B8 Rh9 64.9(3) ?
B7 B8 Rh9 114.6(3) ?
O81 B8 H78 115 ?
B3 B8 H78 93 ?
B4 B8 H78 121 ?
B7 B8 H78 38 ?
Rh9 B8 H78 89 ?
B4 B10 B1 57.0(3) ?
B4 B10 S5 112.1(4) ?
B1 B10 S5 64.9(3) ?
B4 B10 Rh9 68.5(3) ?
B1 B10 Rh9 118.6(4) ?
S5 B10 Rh9 119.7(3) ?
B4 B10 H10 119 ?
B1 B10 H10 118 ?
S5 B10 H10 118 ?
Rh9 B10 H10 111 ?
Rh6 Cl69 Rh9 106.82(4) y
B8 O81 C81 120.6(4) ?
O81 C81 H81A 109.5 ?
O81 C81 H81B 109.5 ?
H81A C81 H81B 109.5 ?
O81 C81 H81C 109.5 ?
H81A C81 H81C 109.5 ?
H81B C81 H81C 109.5 ?

loop_
_geom_bond_atom_site_label_1
_geom_bond_atom_site_label_2
_geom_bond_site_symmetry_2
_geom_bond_distance
_geom_bond_publ_flag
Rh6 C61 . 2.085(4) ?
Rh6 C62 . 2.105(5) ?
Rh6 C65 . 2.120(5) ?
Rh6 C63 . 2.184(5) ?
Rh6 C64 . 2.188(5) ?
Rh6 B2 . 2.238(5) y
Rh6 B7 . 2.259(5) y
Rh6 S5 . 2.2831(12) y
Rh6 Cl69 . 2.3475(11) y
C61 C62 . 1.405(7) ?
C61 C65 . 1.425(8) ?
C61 C66 . 1.485(7) ?
C62 C67 . 1.402(7) ?
C62 C63 . 1.443(7) ?
C63 C64 . 1.380(7) ?
C63 C68 . 1.467(7) ?
C64 C65 . 1.433(7) ?
C64 C69 . 1.486(7) ?
C65 C70 . 1.423(7) ?
C66 H66A . .9800 ?
C66 H66B . .9800 ?
C66 H66C . .9800 ?
C67 H67A . .9800 ?
C67 H67B . .9800 ?
C67 H67C . .9800 ?
C68 H68A . .9800 ?
C68 H68B . .9800 ?
C68 H68C . .9800 ?
C69 H69A . .9800 ?
C69 H69B . .9800 ?
C69 H69C . .9800 ?
C70 H70A . .9800 ?
C70 H70B . .9800 ?
C70 H70C . .9800 ?
Rh9 B10 . 2.066(6) y
Rh9 C94 . 2.099(5) ?
Rh9 C93 . 2.126(5) ?
Rh9 B4 . 2.156(5) y
Rh9 B8 . 2.195(5) y
Rh9 C95 . 2.199(5) ?
Rh9 C92 . 2.203(5) ?
Rh9 C91 . 2.214(5) ?
Rh9 Cl69 . 2.3536(11) y
C91 C92 . 1.379(7) ?
C91 C95 . 1.405(9) ?
C91 C96 . 1.471(8) ?
C92 C93 . 1.398(8) ?
C92 C97 . 1.495(8) ?
C93 C94 . 1.412(8) ?
C93 C98 . 1.441(8) ?
C94 C95 . 1.391(9) ?
C94 C99 . 1.495(8) ?
C95 C100 . 1.447(8) ?
C96 H96A . .9800 ?
C96 H96B . .9800 ?
C96 H96C . .9800 ?
C97 H97A . .9800 ?
C97 H97B . .9800 ?
C97 H97C . .9800 ?
C98 H98A . .9800 ?
C98 H98B . .9800 ?
C98 H98C . .9800 ?
C99 H99A . .9800 ?
C99 H99B . .9800 ?
C99 H99C . .9800 ?
C100 H10A . .9800 ?
C100 H10B . .9800 ?
C100 H10C . .9800 ?
B1 B4 . 1.691(9) y
B1 B3 . 1.723(10) y
B1 B2 . 1.786(9) y
B1 B10 . 1.808(9) y
B1 S5 . 1.971(6) y
B1 H1 . 1.12 ?
B2 B3 . 1.702(8) y
B2 B7 . 1.725(8) y
B2 S5 . 1.998(7) y
B2 H2 . 1.12 ?
B3 B7 . 1.736(8) y
B3 B4 . 1.750(8) y
B3 B8 . 1.760(8) y
B3 H3 . 1.12 ?
B4 B10 . 1.733(9) y
B4 B8 . 1.764(8) y
B4 H4 . 1.12 ?
S5 B10 . 1.863(6) y
B7 B8 . 1.820(7) y
B7 H7 . 1.02 ?
B7 H78 . 1.13 ?
B8 O81 . 1.351(6) y
B8 H78 . 1.29 ?
B10 H10 . 1.11 ?
O81 C81 . 1.394(6) ?
C81 H81A . .98 ?
C81 H81B . .98 ?
C81 H81C . .98 ?
